data_4337080
loop_
_publ_author_name
'Gao, Cunji'
'Kirillov, Alexander M.'
'Dou, Wei'
'Tang, Xiaoliang'
'Liu, Liangliang'
'Yan, Xuhuan'
'Xie, Yujie'
'Zang, Peixian'
'Liu, Weisheng'
'Tang, Yu'

_publ_section_title
;
 Self-Assembly Synthesis, Structural Features, and Photophysical
 Properties of Dilanthanide Complexes Derived from a Novel Amide Type
 Ligand: Energy Transfer from Tb(III) to Eu(III) in a Heterodinuclear
 Derivative.
;
_journal_issue 2
_journal_name_full 'Inorganic chemistry'
_journal_page_first 935
_journal_page_last 942
_journal_paper_doi 10.1021/ic402338q
_journal_volume 53
_journal_year 2014
_chemical_formula_sum 'C74 H82 N12 O32 Tb2'
_chemical_formula_weight 1969.36
_chemical_name_systematic
; 
 ? 
;
_space_group_IT_number 14
_symmetry_cell_setting monoclinic
_symmetry_space_group_name_Hall '-P 2ybc'
_symmetry_space_group_name_H-M 'P 1 21/c 1'
_atom_sites_solution_hydrogens geom
_atom_sites_solution_primary direct
_atom_sites_solution_secondary difmap
_audit_creation_method SHELXL-97
_cell_angle_alpha 90.00
_cell_angle_beta 104.485(2)
_cell_angle_gamma 90.00
_cell_formula_units_Z 2
_cell_length_a 16.338(4)
_cell_length_b 13.490(3)
_cell_length_c 19.957(5)
_cell_measurement_reflns_used 7083
_cell_measurement_temperature 296(2)
_cell_measurement_theta_max 25.49
_cell_measurement_theta_min 2.39
_cell_volume 4258.7(18)
_computing_cell_refinement 'Bruker SAINT'
_computing_data_collection 'Bruker APEX2'
_computing_data_reduction 'Bruker SAINT'
_computing_molecular_graphics 'Bruker SHELXTL'
_computing_publication_material 'Bruker SHELXTL'
_computing_structure_refinement 'SHELXL-97 (Sheldrick, 2008)'
_computing_structure_solution 'SHELXS-97 (Sheldrick, 2008)'
_diffrn_ambient_temperature 296(2)
_diffrn_measured_fraction_theta_full 0.995
_diffrn_measured_fraction_theta_max 0.995
_diffrn_measurement_device_type 'Bruker APEX-II CCD'
_diffrn_measurement_method '\f and \w scans'
_diffrn_radiation_monochromator graphite
_diffrn_radiation_source 'fine-focus sealed tube'
_diffrn_radiation_type MoK\a
_diffrn_radiation_wavelength 0.71073
_diffrn_reflns_av_R_equivalents 0.0320
_diffrn_reflns_av_sigmaI/netI 0.0394
_diffrn_reflns_limit_h_max 19
_diffrn_reflns_limit_h_min -19
_diffrn_reflns_limit_k_max 16
_diffrn_reflns_limit_k_min -15
_diffrn_reflns_limit_l_max 23
_diffrn_reflns_limit_l_min -24
_diffrn_reflns_number 22866
_diffrn_reflns_theta_full 25.50
_diffrn_reflns_theta_max 25.50
_diffrn_reflns_theta_min 2.09
_exptl_absorpt_coefficient_mu 1.737
_exptl_absorpt_correction_T_max 0.648
_exptl_absorpt_correction_T_min 0.589
_exptl_absorpt_correction_type multi-scan
_exptl_absorpt_process_details sadabs
_exptl_crystal_colour colorless
_exptl_crystal_density_diffrn 1.536
_exptl_crystal_density_method 'not measured'
_exptl_crystal_description block
_exptl_crystal_F_000 1992
_exptl_crystal_size_max 0.31
_exptl_crystal_size_mid 0.27
_exptl_crystal_size_min 0.25
_refine_diff_density_max 1.290
_refine_diff_density_min -0.762
_refine_diff_density_rms 0.111
_refine_ls_extinction_method none
_refine_ls_goodness_of_fit_ref 1.056
_refine_ls_hydrogen_treatment mixed
_refine_ls_matrix_type full
_refine_ls_number_parameters 636
_refine_ls_number_reflns 7898
_refine_ls_number_restraints 957
_refine_ls_restrained_S_all 1.115
_refine_ls_R_factor_all 0.0706
_refine_ls_R_factor_gt 0.0455
_refine_ls_shift/su_max 0.000
_refine_ls_shift/su_mean 0.000
_refine_ls_structure_factor_coef Fsqd
_refine_ls_weighting_details 'calc w=1/[\s^2^(Fo^2^)+(0.0600P)^2^+14.0810P] where P=(Fo^2^+2Fc^2^)/3'
_refine_ls_weighting_scheme calc
_refine_ls_wR_factor_gt 0.1147
_refine_ls_wR_factor_ref 0.1347
_reflns_number_gt 5845
_reflns_number_total 7898
_reflns_threshold_expression >2sigma(I)
_cod_data_source_file ic402338q_si_003.cif
_cod_data_source_block p21c
_cod_depositor_comments
;
The following automatic conversions were performed:

'_symmetry_cell_setting' value 'Monoclinic' changed to 'monoclinic'
according to
/usr/data/users/saulius/automatic-downloads/current/ACS/lib/dictionaries/cif_core.dic
dictionary named 'cif_core.dic' version 2.4.2 from 2011-04-26.

Automatic conversion script
Id: cif_fix_values 2281 2013-09-26 08:29:07Z andrius 
;
_cod_original_cell_volume 4258.7(16)
_cod_original_sg_symbol_H-M P2(1)/c
_cod_database_code 4337080

loop_
_symmetry_equiv_pos_as_xyz
'x, y, z'
'-x, y+1/2, -z+1/2'
'-x, -y, -z'
'x, -y-1/2, z-1/2'

loop_
_atom_site_label
_atom_site_type_symbol
_atom_site_fract_x
_atom_site_fract_y
_atom_site_fract_z
_atom_site_U_iso_or_equiv
_atom_site_adp_type
_atom_site_occupancy
_atom_site_symmetry_multiplicity
_atom_site_calc_flag
_atom_site_refinement_flags
_atom_site_disorder_assembly
_atom_site_disorder_group
C4 C 0.5921(4) 0.2199(5) -0.2417(3) 0.0503(16) Uani 1 1 d . A 2
C3 C 0.6540(5) 0.2077(7) -0.2742(4) 0.064(2) Uani 1 1 d . A 2
H3 H 0.6690 0.1491 -0.2925 0.077 Uiso 1 1 calc R A 2
C2 C 0.6920(6) 0.3025(8) -0.2751(5) 0.076(3) Uani 1 1 d . A 2
H2 H 0.7364 0.3175 -0.2947 0.091 Uiso 1 1 calc R A 2
C1 C 0.6534(7) 0.3640(8) -0.2436(5) 0.088(3) Uani 1 1 d . A 2
H1 H 0.6670 0.4307 -0.2363 0.106 Uiso 1 1 calc R A 2
C16 C 0.8843(3) 0.1744(6) -0.0850(4) 0.0935(18) Uani 0.50 1 d PGU B 1
C17 C 0.9143(5) 0.0909(6) -0.1120(4) 0.0962(18) Uani 0.50 1 d PGU B 1
H17 H 0.8776 0.0524 -0.1451 0.115 Uiso 0.50 1 calc PR B 1
C18 C 0.9991(5) 0.0650(5) -0.0897(5) 0.0968(18) Uani 0.50 1 d PGU B 1
H18 H 1.0192 0.0091 -0.1078 0.116 Uiso 0.50 1 calc PR B 1
C19 C 1.0539(3) 0.1225(6) -0.0404(4) 0.0967(18) Uani 0.50 1 d PGU B 1
H19 H 1.1106 0.1051 -0.0255 0.116 Uiso 0.50 1 calc PR B 1
C20 C 1.0239(4) 0.2059(5) -0.0133(3) 0.0959(18) Uani 0.50 1 d PGU B 1
H20 H 1.0605 0.2444 0.0197 0.115 Uiso 0.50 1 calc PR B 1
C21 C 0.9391(4) 0.2319(5) -0.0356(4) 0.0951(18) Uani 0.50 1 d PGU B 1
H21 H 0.9190 0.2877 -0.0175 0.114 Uiso 0.50 1 calc PR B 1
C16' C 0.8934(3) 0.1766(6) -0.0678(4) 0.0937(18) Uani 0.50 1 d PGU B 2
C17' C 0.9254(4) 0.0862(5) -0.0830(4) 0.0959(18) Uani 0.50 1 d PGU B 2
H17' H 0.8894 0.0395 -0.1094 0.115 Uiso 0.50 1 calc PR B 2
C18' C 1.0111(5) 0.0657(4) -0.0589(5) 0.0968(18) Uani 0.50 1 d PGU B 2
H18' H 1.0325 0.0053 -0.0690 0.116 Uiso 0.50 1 calc PR B 2
C19' C 1.0648(3) 0.1356(6) -0.0195(4) 0.0967(18) Uani 0.50 1 d PGU B 2
H19' H 1.1221 0.1219 -0.0033 0.116 Uiso 0.50 1 calc PR B 2
C20' C 1.0328(4) 0.2260(6) -0.0042(4) 0.0963(18) Uani 0.50 1 d PGU B 2
H20' H 1.0687 0.2728 0.0221 0.116 Uiso 0.50 1 calc PR B 2
C21' C 0.9471(5) 0.2465(5) -0.0284(4) 0.0953(18) Uani 0.50 1 d PGU B 2
H21' H 0.9257 0.3070 -0.0182 0.114 Uiso 0.50 1 calc PR B 2
O6A O 0.9188(14) 0.5442(18) 0.1822(13) 0.146(4) Uani 0.383(9) 1 d PDU C 1
C35A C 0.9916(16) 0.497(2) 0.1965(13) 0.143(4) Uani 0.383(9) 1 d PDU C 1
H35A H 1.0178 0.4678 0.2387 0.172 Uiso 0.383(9) 1 calc PR C 1
C34A C 1.0205(14) 0.497(2) 0.1413(17) 0.142(4) Uani 0.383(9) 1 d PDU C 1
H34A H 1.0708 0.4690 0.1369 0.171 Uiso 0.383(9) 1 calc PR C 1
C33A C 0.965(2) 0.545(2) 0.0927(12) 0.143(4) Uani 0.383(9) 1 d PDU C 1
H33A H 0.9702 0.5568 0.0479 0.172 Uiso 0.383(9) 1 calc PR C 1
C32A C 0.9034(15) 0.574(2) 0.1177(15) 0.139(4) Uani 0.383(9) 1 d PDU C 1
O6B O 0.9724(10) 0.5925(10) 0.1426(8) 0.146(3) Uani 0.617(9) 1 d PDU C 2
C35B C 1.0357(9) 0.5347(13) 0.1404(9) 0.145(4) Uani 0.617(9) 1 d PDU C 2
H35B H 1.0858 0.5283 0.1746 0.174 Uiso 0.617(9) 1 calc PR C 2
C34B C 1.0160(11) 0.4873(12) 0.0810(10) 0.145(4) Uani 0.617(9) 1 d PDU C 2
H34B H 1.0494 0.4411 0.0656 0.173 Uiso 0.617(9) 1 calc PR C 2
C33B C 0.9393(12) 0.5178(14) 0.0470(8) 0.144(4) Uani 0.617(9) 1 d PDU C 2
H33B H 0.9097 0.4971 0.0031 0.173 Uiso 0.617(9) 1 calc PR C 2
C32B C 0.9130(9) 0.5821(13) 0.0863(10) 0.138(4) Uani 0.617(9) 1 d PDU C 2
O1 O 0.5902(4) 0.3173(4) -0.2227(3) 0.0760(16) Uani 1 1 d . . .
C5 C 0.5263(4) 0.1538(6) -0.2270(4) 0.0585(19) Uani 1 1 d . . .
H5A H 0.4712 0.1766 -0.2530 0.070 Uiso 1 1 calc R A 2
H5B H 0.5345 0.0873 -0.2427 0.070 Uiso 1 1 calc R A 2
C6 C 0.4598(4) 0.1552(4) -0.1299(3) 0.0397(14) Uani 1 1 d . . .
C7 C 0.4668(4) 0.1484(4) -0.0534(3) 0.0423(15) Uani 1 1 d . A .
C8 C 0.3966(5) 0.1749(5) -0.0301(4) 0.0503(16) Uani 1 1 d . . .
H8 H 0.3482 0.1956 -0.0623 0.060 Uiso 1 1 calc R A .
C9 C 0.3956(6) 0.1717(6) 0.0390(4) 0.065(2) Uani 1 1 d . A .
H9 H 0.3480 0.1921 0.0528 0.078 Uiso 1 1 calc R . .
C10 C 0.4649(6) 0.1385(6) 0.0862(4) 0.070(2) Uani 1 1 d . . .
H10 H 0.4639 0.1343 0.1325 0.084 Uiso 1 1 calc R A .
C11 C 0.5354(5) 0.1112(5) 0.0670(4) 0.059(2) Uani 1 1 d . A .
H11 H 0.5824 0.0886 0.1001 0.071 Uiso 1 1 calc R . .
C12 C 0.5380(4) 0.1170(5) -0.0040(4) 0.0480(16) Uani 1 1 d . . .
C13 C 0.6877(5) 0.0839(6) 0.0222(4) 0.066(2) Uani 1 1 d . . .
H13A H 0.6952 0.0175 0.0415 0.079 Uiso 1 1 calc R A .
H13B H 0.6915 0.1306 0.0598 0.079 Uiso 1 1 calc R . .
C14 C 0.7538(5) 0.1054(6) -0.0146(4) 0.0598(19) Uani 1 1 d . A .
H14A H 0.8083 0.1053 0.0188 0.072 Uiso 1 1 calc R . .
H14B H 0.7543 0.0521 -0.0472 0.072 Uiso 1 1 calc R . .
C15 C 0.7955(5) 0.1986(6) -0.1033(4) 0.064(2) Uani 1 1 d . . .
H15A H 0.7684 0.1532 -0.1397 0.077 Uiso 1 1 calc R B 1
H15B H 0.7904 0.2643 -0.1237 0.077 Uiso 1 1 calc R B 1
C22 C 0.7516(5) 0.2896(6) -0.0117(4) 0.0601(19) Uani 1 1 d . . .
H22A H 0.7765 0.3411 -0.0342 0.072 Uiso 1 1 calc R B .
H22B H 0.7885 0.2785 0.0339 0.072 Uiso 1 1 calc R . .
C23 C 0.6656(5) 0.3229(5) -0.0049(4) 0.061(2) Uani 1 1 d . B .
H23A H 0.6280 0.3333 -0.0504 0.073 Uiso 1 1 calc R . .
H23B H 0.6410 0.2727 0.0189 0.073 Uiso 1 1 calc R . .
C24 C 0.6132(4) 0.4460(4) 0.0620(3) 0.0401(14) Uani 1 1 d . B .
C25 C 0.5368(4) 0.3964(5) 0.0541(3) 0.0456(15) Uani 1 1 d . . .
H25 H 0.5261 0.3395 0.0270 0.055 Uiso 1 1 calc R . .
C26 C 0.4769(4) 0.4305(5) 0.0858(4) 0.0489(16) Uani 1 1 d . . .
H26 H 0.4263 0.3960 0.0801 0.059 Uiso 1 1 calc R . .
C27 C 0.4902(4) 0.5144(5) 0.1257(4) 0.0510(17) Uani 1 1 d . . .
H27 H 0.4492 0.5367 0.1471 0.061 Uiso 1 1 calc R . .
C28 C 0.5652(4) 0.5653(5) 0.1338(3) 0.0452(15) Uani 1 1 d . . .
H28 H 0.5745 0.6221 0.1610 0.054 Uiso 1 1 calc R . .
C29 C 0.6277(4) 0.5333(4) 0.1017(3) 0.0385(14) Uani 1 1 d . . .
C30 C 0.7049(4) 0.5959(5) 0.1122(3) 0.0419(14) Uani 1 1 d . . .
C31 C 0.8345(5) 0.6380(6) 0.0769(5) 0.068(2) Uani 1 1 d . . .
H31A H 0.8413 0.6846 0.1149 0.081 Uiso 1 1 calc R C 2
H31B H 0.8267 0.6766 0.0347 0.081 Uiso 1 1 calc R C 2
Tb1 Tb 0.261887(19) 0.21621(2) -0.240460(16) 0.04032(12) Uani 1 1 d . . .
N1 N 0.5278(3) 0.1505(4) -0.1541(3) 0.0497(14) Uani 1 1 d . A .
H1A H 0.5761 0.1451 -0.1248 0.060 Uiso 1 1 calc R . .
N2 N 0.7444(4) 0.1986(4) -0.0520(3) 0.0478(14) Uani 1 1 d . A .
N3 N 0.7577(4) 0.5814(4) 0.0729(3) 0.0578(16) Uani 1 1 d . C .
H3A H 0.7458 0.5349 0.0425 0.069 Uiso 1 1 calc R . .
N4 N 0.3026(5) 0.3926(5) -0.3079(3) 0.0639(17) Uani 1 1 d . A .
N5 N 0.2603(4) 0.1090(5) -0.3678(3) 0.0596(16) Uani 1 1 d . . .
N6 N 0.1997(4) 0.0474(5) -0.1763(3) 0.0525(15) Uani 1 1 d . A .
O3 O 0.6061(3) 0.0923(4) -0.0271(3) 0.0592(13) Uani 1 1 d . A .
O4 O 0.6764(3) 0.4137(3) 0.0337(3) 0.0541(12) Uani 1 1 d . . .
O5 O 0.7182(3) 0.6631(4) 0.1569(3) 0.0574(13) Uani 1 1 d . . .
O7 O 0.3552(3) 0.3227(4) -0.2875(3) 0.0577(13) Uani 1 1 d . A .
O8 O 0.3247(5) 0.4699(5) -0.3291(4) 0.102(2) Uani 1 1 d . . .
O9 O 0.2277(4) 0.3758(4) -0.3039(3) 0.0774(17) Uani 1 1 d . A .
O10 O 0.3237(3) 0.1078(4) -0.3160(2) 0.0557(12) Uani 1 1 d . A .
O11 O 0.2575(4) 0.0556(6) -0.4178(3) 0.098(2) Uani 1 1 d . A .
O12 O 0.2017(3) 0.1677(5) -0.3627(3) 0.0679(15) Uani 1 1 d . A .
O13 O 0.2135(3) 0.0452(4) -0.2361(3) 0.0598(13) Uani 1 1 d . A .
O14 O 0.1705(4) -0.0242(5) -0.1531(3) 0.0838(18) Uani 1 1 d . . .
O15 O 0.2171(3) 0.1267(4) -0.1432(3) 0.0617(13) Uani 1 1 d . A .
O2 O 0.3886(3) 0.1666(4) -0.1704(2) 0.0489(11) Uani 1 1 d . A .
O16 O 0.1173(3) 0.2404(5) -0.2554(3) 0.0724(14) Uani 0.542(13) 1 d PDU A 1
C36 C 0.0399(7) 0.2529(14) -0.3063(7) 0.073(3) Uani 0.542(13) 1 d PDU A 1
H36A H 0.0363 0.2069 -0.3443 0.088 Uiso 0.542(13) 1 calc PR A 1
H36B H 0.0351 0.3200 -0.3244 0.088 Uiso 0.542(13) 1 calc PR A 1
C37 C -0.0289(9) 0.2321(16) -0.2696(10) 0.097(5) Uani 0.542(13) 1 d PDU A 1
H37A H -0.0120 0.1781 -0.2378 0.146 Uiso 0.542(13) 1 calc PR A 1
H37B H -0.0802 0.2149 -0.3031 0.146 Uiso 0.542(13) 1 calc PR A 1
H37C H -0.0383 0.2902 -0.2447 0.146 Uiso 0.542(13) 1 calc PR A 1
O16' O 0.1173(3) 0.2404(5) -0.2554(3) 0.0724(14) Uani 0.458(13) 1 d PDU A 2
C36' C 0.0474(7) 0.3127(10) -0.2712(9) 0.060(3) Uani 0.458(13) 1 d PDU A 2
H36C H 0.0572 0.3627 -0.3032 0.072 Uiso 0.458(13) 1 calc PR A 2
H36D H 0.0414 0.3452 -0.2293 0.072 Uiso 0.458(13) 1 calc PR A 2
C37' C -0.0291(9) 0.2538(17) -0.3028(12) 0.086(5) Uani 0.458(13) 1 d PDU A 2
H37D H -0.0274 0.2782 -0.3476 0.103 Uiso 0.458(13) 1 d PR A 2
H37E H -0.0799 0.2764 -0.2917 0.103 Uiso 0.458(13) 1 d PR A 2
H37F H -0.0283 0.1826 -0.3031 0.103 Uiso 0.458(13) 1 d PR A 2
H16 H 0.1050(14) 0.206(2) -0.2233(13) 0.25(9) Uiso 1 1 d D D 1

loop_
_atom_site_aniso_label
_atom_site_aniso_U_11
_atom_site_aniso_U_22
_atom_site_aniso_U_33
_atom_site_aniso_U_23
_atom_site_aniso_U_13
_atom_site_aniso_U_12
C4 0.049(4) 0.059(4) 0.039(4) -0.005(3) 0.003(3) 0.001(3)
C3 0.061(5) 0.084(6) 0.052(4) -0.006(4) 0.024(4) 0.003(4)
C2 0.064(5) 0.108(8) 0.055(5) 0.020(5) 0.014(4) -0.017(5)
C1 0.107(8) 0.075(6) 0.083(7) 0.011(5) 0.023(6) -0.030(6)
C16 0.084(3) 0.097(3) 0.105(3) 0.002(3) 0.035(3) 0.005(2)
C17 0.087(3) 0.099(3) 0.107(3) 0.001(3) 0.033(3) 0.005(2)
C18 0.087(3) 0.100(3) 0.108(3) 0.002(3) 0.032(3) 0.006(2)
C19 0.086(3) 0.100(3) 0.108(3) 0.002(3) 0.032(3) 0.004(2)
C20 0.086(3) 0.099(3) 0.107(3) 0.001(3) 0.033(3) 0.003(2)
C21 0.085(3) 0.099(3) 0.107(3) 0.002(3) 0.033(3) 0.004(2)
C16' 0.085(3) 0.097(3) 0.105(3) 0.002(3) 0.034(3) 0.005(2)
C17' 0.086(3) 0.099(3) 0.107(3) 0.002(3) 0.032(3) 0.005(2)
C18' 0.087(3) 0.099(3) 0.108(3) 0.001(3) 0.031(3) 0.006(2)
C19' 0.086(3) 0.100(3) 0.108(3) 0.002(3) 0.032(3) 0.004(2)
C20' 0.086(3) 0.100(3) 0.108(3) 0.002(3) 0.033(3) 0.003(2)
C21' 0.085(3) 0.099(3) 0.107(3) 0.002(3) 0.033(3) 0.004(2)
O6A 0.132(5) 0.142(5) 0.156(5) -0.004(4) 0.023(4) 0.013(4)
C35A 0.131(5) 0.141(5) 0.153(5) -0.004(4) 0.026(4) 0.014(4)
C34A 0.130(5) 0.140(5) 0.152(5) -0.002(4) 0.025(4) 0.012(4)
C33A 0.131(5) 0.142(5) 0.152(5) -0.005(4) 0.026(4) 0.015(4)
C32A 0.127(5) 0.138(5) 0.149(5) -0.005(4) 0.028(4) 0.011(4)
O6B 0.134(5) 0.147(5) 0.152(5) -0.005(4) 0.026(4) 0.018(4)
C35B 0.131(5) 0.144(5) 0.154(5) -0.002(4) 0.025(4) 0.014(4)
C34B 0.131(5) 0.140(5) 0.157(5) -0.006(4) 0.025(4) 0.015(4)
C33B 0.130(5) 0.141(5) 0.155(5) -0.008(4) 0.023(4) 0.013(4)
C32B 0.124(5) 0.136(5) 0.150(5) -0.006(4) 0.027(4) 0.012(4)
O1 0.097(4) 0.053(3) 0.081(4) -0.010(3) 0.030(4) 0.000(3)
C5 0.050(4) 0.079(5) 0.047(4) -0.009(4) 0.012(3) 0.001(4)
C6 0.041(4) 0.032(3) 0.043(4) -0.001(3) 0.006(3) -0.007(3)
C7 0.051(4) 0.033(3) 0.037(3) -0.001(3) -0.001(3) -0.010(3)
C8 0.056(4) 0.046(4) 0.049(4) -0.004(3) 0.015(3) -0.008(3)
C9 0.080(6) 0.066(5) 0.051(5) -0.003(4) 0.019(4) -0.012(4)
C10 0.084(6) 0.073(5) 0.054(5) -0.004(4) 0.021(5) -0.022(5)
C11 0.071(5) 0.053(4) 0.044(4) 0.008(3) -0.006(4) -0.021(4)
C12 0.050(4) 0.035(3) 0.054(4) 0.002(3) 0.006(3) -0.014(3)
C13 0.051(4) 0.062(5) 0.075(5) 0.013(4) -0.004(4) 0.002(4)
C14 0.047(4) 0.066(5) 0.062(5) 0.011(4) 0.005(4) 0.016(4)
C15 0.078(5) 0.064(5) 0.053(5) -0.002(4) 0.022(4) 0.011(4)
C22 0.056(4) 0.055(4) 0.073(5) -0.017(4) 0.023(4) -0.002(3)
C23 0.059(5) 0.047(4) 0.076(5) -0.021(4) 0.016(4) 0.003(3)
C24 0.047(4) 0.037(3) 0.038(3) -0.002(3) 0.012(3) 0.003(3)
C25 0.054(4) 0.034(3) 0.050(4) -0.003(3) 0.013(3) 0.001(3)
C26 0.047(4) 0.043(4) 0.060(4) 0.002(3) 0.021(3) -0.004(3)
C27 0.052(4) 0.053(4) 0.054(4) -0.001(3) 0.024(3) 0.006(3)
C28 0.055(4) 0.040(3) 0.042(4) -0.004(3) 0.014(3) 0.004(3)
C29 0.045(4) 0.036(3) 0.035(3) 0.002(3) 0.011(3) 0.001(3)
C30 0.046(4) 0.036(3) 0.044(4) 0.000(3) 0.011(3) 0.004(3)
C31 0.054(4) 0.058(5) 0.096(6) -0.014(4) 0.029(4) -0.009(4)
Tb1 0.03911(18) 0.04239(19) 0.03836(19) -0.00359(14) 0.00763(13) -0.00007(14)
N1 0.038(3) 0.065(4) 0.040(3) 0.003(3) 0.000(2) -0.004(3)
N2 0.052(3) 0.045(3) 0.049(3) 0.000(3) 0.016(3) 0.008(2)
N3 0.057(4) 0.056(4) 0.067(4) -0.023(3) 0.028(3) -0.015(3)
N4 0.091(5) 0.051(4) 0.053(4) 0.008(3) 0.022(4) 0.004(4)
N5 0.054(4) 0.082(5) 0.044(4) -0.008(3) 0.013(3) -0.008(3)
N6 0.044(3) 0.053(4) 0.058(4) 0.015(3) 0.009(3) 0.000(3)
O3 0.050(3) 0.059(3) 0.057(3) 0.006(2) -0.008(2) -0.002(2)
O4 0.054(3) 0.042(3) 0.073(3) -0.020(2) 0.029(3) -0.005(2)
O5 0.061(3) 0.053(3) 0.060(3) -0.020(3) 0.019(3) -0.010(2)
O7 0.065(3) 0.054(3) 0.061(3) 0.011(2) 0.029(3) 0.005(3)
O8 0.140(6) 0.060(4) 0.113(6) 0.036(4) 0.043(5) -0.001(4)
O9 0.067(4) 0.071(4) 0.091(5) 0.028(3) 0.015(3) 0.015(3)
O10 0.047(3) 0.074(3) 0.046(3) -0.012(2) 0.010(2) 0.000(2)
O11 0.098(5) 0.144(6) 0.052(4) -0.048(4) 0.019(3) -0.008(4)
O12 0.055(3) 0.091(4) 0.050(3) -0.002(3) -0.002(3) 0.014(3)
O13 0.073(3) 0.053(3) 0.057(3) -0.004(2) 0.023(3) -0.005(3)
O14 0.090(4) 0.075(4) 0.085(4) 0.028(3) 0.019(4) -0.016(3)
O15 0.062(3) 0.066(3) 0.058(3) -0.010(3) 0.017(3) -0.015(3)
O2 0.039(3) 0.065(3) 0.038(2) -0.003(2) 0.002(2) 0.002(2)
O16 0.055(3) 0.081(3) 0.081(3) -0.002(3) 0.016(2) 0.007(2)
C36 0.058(5) 0.084(5) 0.077(5) -0.010(5) 0.015(4) 0.008(5)
C37 0.078(7) 0.098(7) 0.097(7) 0.003(6) -0.013(6) 0.014(6)
O16' 0.055(3) 0.081(3) 0.081(3) -0.002(3) 0.016(2) 0.007(2)
C36' 0.044(5) 0.072(5) 0.067(5) -0.006(5) 0.018(4) 0.007(4)
C37' 0.073(7) 0.096(7) 0.095(7) -0.010(7) 0.032(6) 0.001(6)

loop_
_atom_type_symbol
_atom_type_description
_atom_type_scat_dispersion_real
_atom_type_scat_dispersion_imag
_atom_type_scat_source
C C 0.0033 0.0016 'International Tables Vol C Tables 4.2.6.8 and 6.1.1.4'
H H 0.0000 0.0000 'International Tables Vol C Tables 4.2.6.8 and 6.1.1.4'
N N 0.0061 0.0033 'International Tables Vol C Tables 4.2.6.8 and 6.1.1.4'
O O 0.0106 0.0060 'International Tables Vol C Tables 4.2.6.8 and 6.1.1.4'
Tb Tb -0.1723 4.1537 'International Tables Vol C Tables 4.2.6.8 and 6.1.1.4'

loop_
_geom_angle_atom_site_label_1
_geom_angle_atom_site_label_2
_geom_angle_atom_site_label_3
_geom_angle
_geom_angle_site_symmetry_1
_geom_angle_site_symmetry_3
C3 C4 O1 108.8(7) . .
C3 C4 C5 134.0(7) . .
O1 C4 C5 117.1(6) . .
C4 C3 C2 106.3(8) . .
C4 C3 H3 126.9 . .
C2 C3 H3 126.9 . .
C1 C2 C3 107.6(8) . .
C1 C2 H2 126.2 . .
C3 C2 H2 126.2 . .
C2 C1 O1 110.5(9) . .
C2 C1 H1 124.7 . .
O1 C1 H1 124.7 . .
C17 C16 C21 120.0 . .
C17 C16 C15 121.0(6) . .
C21 C16 C15 118.8(6) . .
C18 C17 C16 120.0 . .
C18 C17 H17 120.0 . .
C16 C17 H17 120.0 . .
C19 C18 C17 120.0 . .
C19 C18 H18 120.0 . .
C17 C18 H18 120.0 . .
C18 C19 C20 120.0 . .
C18 C19 H19 120.0 . .
C20 C19 H19 120.0 . .
C21 C20 C19 120.0 . .
C21 C20 H20 120.0 . .
C19 C20 H20 120.0 . .
C20 C21 C16 120.0 . .
C20 C21 H21 120.0 . .
C16 C21 H21 120.0 . .
C17' C16' C21' 120.0 . .
C17' C16' C15 116.9(5) . .
C21' C16' C15 122.8(6) . .
C18' C17' C16' 120.0 . .
C18' C17' H17' 120.0 . .
C16' C17' H17' 120.0 . .
C17' C18' C19' 120.0 . .
C17' C18' H18' 120.0 . .
C19' C18' H18' 120.0 . .
C20' C19' C18' 120.0 . .
C20' C19' H19' 120.0 . .
C18' C19' H19' 120.0 . .
C21' C20' C19' 120.0 . .
C21' C20' H20' 120.0 . .
C19' C20' H20' 120.0 . .
C20' C21' C16' 120.0 . .
C20' C21' H21' 120.0 . .
C16' C21' H21' 120.0 . .
C32A O6A C35A 107.7(6) . .
C34A C35A O6A 108.1(6) . .
C34A C35A H35A 126.0 . .
O6A C35A H35A 126.0 . .
C35A C34A C33A 107.5(6) . .
C35A C34A H34A 126.2 . .
C33A C34A H34A 126.2 . .
C32A C33A C34A 108.6(7) . .
C32A C33A H33A 125.7 . .
C34A C33A H33A 125.7 . .
C33A C32A O6A 108.1(6) . .
C32B O6B C35B 109.5(6) . .
O6B C35B C34B 107.7(6) . .
O6B C35B H35B 126.1 . .
C34B C35B H35B 126.1 . .
C35B C34B C33B 107.3(6) . .
C35B C34B H34B 126.4 . .
C33B C34B H34B 126.4 . .
C32B C33B C34B 107.8(6) . .
C32B C33B H33B 126.1 . .
C34B C33B H33B 126.1 . .
O6B C32B C33B 107.7(6) . .
O6B C32B C31 120.0(15) . .
C33B C32B C31 132.4(15) . .
C1 O1 C4 106.8(7) . .
N1 C5 C4 112.7(6) . .
N1 C5 H5A 109.1 . .
C4 C5 H5A 109.1 . .
N1 C5 H5B 109.1 . .
C4 C5 H5B 109.1 . .
H5A C5 H5B 107.8 . .
O2 C6 N1 120.1(6) . .
O2 C6 C7 119.2(6) . .
N1 C6 C7 120.7(6) . .
C8 C7 C12 117.1(6) . .
C8 C7 C6 117.7(6) . .
C12 C7 C6 125.2(6) . .
C9 C8 C7 122.9(7) . .
C9 C8 H8 118.5 . .
C7 C8 H8 118.5 . .
C10 C9 C8 119.2(8) . .
C10 C9 H9 120.4 . .
C8 C9 H9 120.4 . .
C11 C10 C9 121.0(8) . .
C11 C10 H10 119.5 . .
C9 C10 H10 119.5 . .
C10 C11 C12 120.2(7) . .
C10 C11 H11 119.9 . .
C12 C11 H11 119.9 . .
O3 C12 C7 116.6(6) . .
O3 C12 C11 123.8(6) . .
C7 C12 C11 119.5(7) . .
O3 C13 C14 108.0(6) . .
O3 C13 H13A 110.1 . .
C14 C13 H13A 110.1 . .
O3 C13 H13B 110.1 . .
C14 C13 H13B 110.1 . .
H13A C13 H13B 108.4 . .
N2 C14 C13 115.4(6) . .
N2 C14 H14A 108.4 . .
C13 C14 H14A 108.4 . .
N2 C14 H14B 108.4 . .
C13 C14 H14B 108.4 . .
H14A C14 H14B 107.5 . .
C16 C15 N2 122.2(7) . .
C16 C15 C16' 11.21(10) . .
N2 C15 C16' 111.6(6) . .
C16 C15 H15A 106.8 . .
N2 C15 H15A 106.8 . .
C16' C15 H15A 115.6 . .
C16 C15 H15B 106.8 . .
N2 C15 H15B 106.8 . .
C16' C15 H15B 109.0 . .
H15A C15 H15B 106.6 . .
N2 C22 C23 110.6(6) . .
N2 C22 H22A 109.5 . .
C23 C22 H22A 109.5 . .
N2 C22 H22B 109.5 . .
C23 C22 H22B 109.5 . .
H22A C22 H22B 108.1 . .
O4 C23 C22 108.1(6) . .
O4 C23 H23A 110.1 . .
C22 C23 H23A 110.1 . .
O4 C23 H23B 110.1 . .
C22 C23 H23B 110.1 . .
H23A C23 H23B 108.4 . .
O4 C24 C25 123.2(5) . .
O4 C24 C29 117.5(5) . .
C25 C24 C29 119.2(6) . .
C26 C25 C24 120.6(6) . .
C26 C25 H25 119.7 . .
C24 C25 H25 119.7 . .
C27 C26 C25 121.3(6) . .
C27 C26 H26 119.4 . .
C25 C26 H26 119.4 . .
C26 C27 C28 119.1(6) . .
C26 C27 H27 120.5 . .
C28 C27 H27 120.5 . .
C27 C28 C29 121.4(6) . .
C27 C28 H28 119.3 . .
C29 C28 H28 119.3 . .
C28 C29 C24 118.4(6) . .
C28 C29 C30 116.7(5) . .
C24 C29 C30 125.0(6) . .
O5 C30 N3 120.6(6) . .
O5 C30 C29 120.1(6) . .
N3 C30 C29 119.3(6) . .
N3 C31 C32B 117.0(9) . .
N3 C31 H31A 108.0 . .
C32B C31 H31A 108.0 . .
N3 C31 H31B 108.0 . .
C32B C31 H31B 108.0 . .
H31A C31 H31B 107.3 . .
O2 Tb1 O5 79.69(17) . 3_665
O2 Tb1 O16 148.5(2) . .
O5 Tb1 O16 87.05(19) 3_665 .
O2 Tb1 O7 81.44(17) . .
O5 Tb1 O7 82.75(17) 3_665 .
O16 Tb1 O7 125.3(2) . .
O2 Tb1 O13 87.33(17) . .
O5 Tb1 O13 129.15(17) 3_665 .
O16 Tb1 O13 79.1(2) . .
O7 Tb1 O13 143.59(17) . .
O2 Tb1 O12 126.81(17) . .
O5 Tb1 O12 148.42(19) 3_665 .
O16 Tb1 O12 76.8(2) . .
O7 Tb1 O12 84.79(19) . .
O13 Tb1 O12 74.55(19) . .
O2 Tb1 O9 128.08(19) . .
O5 Tb1 O9 74.3(2) 3_665 .
O16 Tb1 O9 73.9(2) . .
O7 Tb1 O9 51.57(18) . .
O13 Tb1 O9 143.14(19) . .
O12 Tb1 O9 75.2(2) . .
O2 Tb1 O10 75.90(16) . .
O5 Tb1 O10 148.43(16) 3_665 .
O16 Tb1 O10 123.85(18) . .
O7 Tb1 O10 74.13(17) . .
O13 Tb1 O10 69.56(17) . .
O12 Tb1 O10 50.93(16) . .
O9 Tb1 O10 105.85(19) . .
O2 Tb1 O15 77.51(17) . .
O5 Tb1 O15 78.32(17) 3_665 .
O16 Tb1 O15 71.8(2) . .
O7 Tb1 O15 153.81(17) . .
O13 Tb1 O15 50.84(16) . .
O12 Tb1 O15 120.42(18) . .
O9 Tb1 O15 136.75(19) . .
O10 Tb1 O15 114.89(18) . .
O2 Tb1 N4 104.27(19) . .
O5 Tb1 N4 75.39(18) 3_665 .
O16 Tb1 N4 99.8(2) . .
O7 Tb1 N4 25.86(18) . .
O13 Tb1 N4 154.94(18) . .
O12 Tb1 N4 80.80(19) . .
O9 Tb1 N4 25.85(18) . .
O10 Tb1 N4 91.48(18) . .
O15 Tb1 N4 152.79(18) . .
O2 Tb1 N6 82.22(16) . .
O5 Tb1 N6 103.67(18) 3_665 .
O16 Tb1 N6 73.3(2) . .
O7 Tb1 N6 161.05(16) . .
O13 Tb1 N6 25.50(16) . .
O12 Tb1 N6 97.44(19) . .
O9 Tb1 N6 147.17(18) . .
O10 Tb1 N6 92.61(18) . .
O15 Tb1 N6 25.35(16) . .
N4 Tb1 N6 173.02(18) . .
C6 N1 C5 124.2(6) . .
C6 N1 H1A 117.9 . .
C5 N1 H1A 117.9 . .
C14 N2 C22 117.6(6) . .
C14 N2 C15 110.6(6) . .
C22 N2 C15 113.7(6) . .
C30 N3 C31 125.0(6) . .
C30 N3 H3A 117.5 . .
C31 N3 H3A 117.5 . .
O8 N4 O9 123.5(7) . .
O8 N4 O7 120.8(8) . .
O9 N4 O7 115.7(6) . .
O8 N4 Tb1 172.8(6) . .
O9 N4 Tb1 59.0(4) . .
O7 N4 Tb1 57.1(3) . .
O11 N5 O12 124.0(7) . .
O11 N5 O10 121.0(7) . .
O12 N5 O10 115.0(6) . .
O11 N5 Tb1 173.4(6) . .
O12 N5 Tb1 57.4(3) . .
O10 N5 Tb1 57.9(3) . .
O14 N6 O15 122.3(7) . .
O14 N6 O13 121.1(7) . .
O15 N6 O13 116.5(6) . .
O14 N6 Tb1 176.3(5) . .
O15 N6 Tb1 60.5(3) . .
O13 N6 Tb1 56.1(3) . .
C12 O3 C13 119.0(6) . .
C24 O4 C23 119.4(5) . .
C30 O5 Tb1 177.6(5) . 3_665
N4 O7 Tb1 97.0(4) . .
N4 O9 Tb1 95.1(4) . .
N5 O10 Tb1 96.5(4) . .
N5 O12 Tb1 97.1(4) . .
N6 O13 Tb1 98.4(4) . .
N6 O15 Tb1 94.2(4) . .
C6 O2 Tb1 170.0(4) . .
C36 O16 Tb1 143.2(7) . .
C36 O16 H16 105.5(14) . .
Tb1 O16 H16 104.4(14) . .
O16 C36 C37 105.5(10) . .
O16 C36 H36A 110.6 . .
C37 C36 H36A 110.6 . .
O16 C36 H36B 110.6 . .
C37 C36 H36B 110.6 . .
H36A C36 H36B 108.8 . .
O16 C36 H37D 170.7 . .
C37 C36 H37D 74.4 . .
H36A C36 H37D 77.7 . .
H36B C36 H37D 61.5 . .
O16 C36 H37F 116.0 . .
C37 C36 H37F 36.9 . .
H36A C36 H37F 74.0 . .
H36B C36 H37F 128.6 . .
H37D C36 H37F 69.7 . .
C36 C37 H37E 107.7 . .
H37A C37 H37E 142.3 . .
H37B C37 H37E 51.0 . .
H37C C37 H37E 62.2 . .
C36 C37 H37F 69.4 . .
H37A C37 H37F 83.0 . .
H37B C37 H37F 60.1 . .
H37C C37 H37F 166.5 . .
H37E C37 H37F 104.9 . .
C37' C36' H36C 110.7 . .
C37' C36' H36D 110.7 . .
H36C C36' H36D 108.8 . .
C36' C37' H37D 89.7 . .
C36' C37' H37E 114.7 . .
H37D C37' H37E 109.5 . .
C36' C37' H37F 121.8 . .
H37D C37' H37F 109.5 . .
H37E C37' H37F 109.5 . .

loop_
_geom_bond_atom_site_label_1
_geom_bond_atom_site_label_2
_geom_bond_distance
_geom_bond_site_symmetry_2
C4 C3 1.341(10) .
C4 O1 1.370(9) .
C4 C5 1.481(10) .
C3 C2 1.423(12) .
C3 H3 0.9300 .
C2 C1 1.295(13) .
C2 H2 0.9300 .
C1 O1 1.361(10) .
C1 H1 0.9300 .
C16 C17 1.3900 .
C16 C21 1.3900 .
C16 C15 1.441(9) .
C17 C18 1.3900 .
C17 H17 0.9300 .
C18 C19 1.3900 .
C18 H18 0.9300 .
C19 C20 1.3900 .
C19 H19 0.9300 .
C20 C21 1.3900 .
C20 H20 0.9300 .
C21 H21 0.9300 .
C16' C17' 1.3899 .
C16' C21' 1.3900 .
C16' C15 1.606(9) .
C17' C18' 1.3898 .
C17' H17' 0.9300 .
C18' C19' 1.3901 .
C18' H18' 0.9300 .
C19' C20' 1.3900 .
C19' H19' 0.9300 .
C20' C21' 1.3899 .
C20' H20' 0.9300 .
C21' H21' 0.9300 .
O6A C32A 1.311(9) .
O6A C35A 1.318(9) .
C35A C34A 1.304(9) .
C35A H35A 0.9300 .
C34A C33A 1.317(9) .
C34A H34A 0.9300 .
C33A C32A 1.294(9) .
C33A H33A 0.9300 .
O6B C32B 1.296(9) .
O6B C35B 1.305(9) .
C35B C34B 1.314(9) .
C35B H35B 0.9300 .
C34B C33B 1.331(9) .
C34B H34B 0.9300 .
C33B C32B 1.314(9) .
C33B H33B 0.9300 .
C32B C31 1.458(15) .
C5 N1 1.450(9) .
C5 H5A 0.9700 .
C5 H5B 0.9700 .
C6 O2 1.248(7) .
C6 N1 1.320(8) .
C6 C7 1.504(9) .
C7 C8 1.388(9) .
C7 C12 1.389(9) .
C8 C9 1.383(10) .
C8 H8 0.9300 .
C9 C10 1.356(12) .
C9 H9 0.9300 .
C10 C11 1.354(11) .
C10 H10 0.9300 .
C11 C12 1.431(10) .
C11 H11 0.9300 .
C12 O3 1.348(8) .
C13 O3 1.451(8) .
C13 C14 1.479(10) .
C13 H13A 0.9700 .
C13 H13B 0.9700 .
C14 N2 1.451(9) .
C14 H14A 0.9700 .
C14 H14B 0.9700 .
C15 N2 1.474(9) .
C15 H15A 0.9700 .
C15 H15B 0.9700 .
C22 N2 1.455(8) .
C22 C23 1.514(10) .
C22 H22A 0.9700 .
C22 H22B 0.9700 .
C23 O4 1.433(8) .
C23 H23A 0.9700 .
C23 H23B 0.9700 .
C24 O4 1.367(7) .
C24 C25 1.391(9) .
C24 C29 1.405(8) .
C25 C26 1.370(9) .
C25 H25 0.9300 .
C26 C27 1.370(9) .
C26 H26 0.9300 .
C27 C28 1.379(9) .
C27 H27 0.9300 .
C28 C29 1.403(8) .
C28 H28 0.9300 .
C29 C30 1.488(9) .
C30 O5 1.252(7) .
C30 N3 1.318(8) .
C31 N3 1.455(9) .
C31 H31A 0.9700 .
C31 H31B 0.9700 .
Tb1 O2 2.289(4) .
Tb1 O5 2.295(5) 3_665
Tb1 O16 2.330(5) .
Tb1 O7 2.447(5) .
Tb1 O13 2.447(5) .
Tb1 O12 2.479(5) .
Tb1 O9 2.489(5) .
Tb1 O10 2.489(5) .
Tb1 O15 2.544(5) .
Tb1 N4 2.892(7) .
Tb1 N6 2.916(6) .
N1 H1A 0.8600 .
N3 H3A 0.8600 .
N4 O8 1.214(8) .
N4 O9 1.266(8) .
N4 O7 1.271(8) .
N5 O11 1.223(8) .
N5 O12 1.266(8) .
N5 O10 1.266(7) .
N6 O14 1.219(7) .
N6 O15 1.252(7) .
N6 O13 1.269(7) .
O5 Tb1 2.295(5) 3_665
O16 C36 1.419(9) .
O16 H16 0.854(11) .
C36 C37 1.514(10) .
C36 H36A 0.9700 .
C36 H36B 0.9700 .
C37 H37A 0.9600 .
C37 H37B 0.9600 .
C37 H37C 0.9600 .
C37 H37E 1.0298 .
C37 H37F 0.9468 .
C36' C37' 1.482(10) .
C36' H36C 0.9700 .
C36' H36D 0.9700 .
C37' H37D 0.9600 .
C37' H37E 0.9600 .
C37' H37F 0.9600 .

loop_
_geom_torsion_atom_site_label_1
_geom_torsion_atom_site_label_2
_geom_torsion_atom_site_label_3
_geom_torsion_atom_site_label_4
_geom_torsion
_geom_torsion_site_symmetry_1
_geom_torsion_site_symmetry_4
O1 C4 C3 C2 0.0(9) . .
C5 C4 C3 C2 175.9(8) . .
C4 C3 C2 C1 0.8(10) . .
C3 C2 C1 O1 -1.3(11) . .
C21 C16 C17 C18 0.0 . .
C15 C16 C17 C18 -175.2(8) . .
C16 C17 C18 C19 0.0 . .
C17 C18 C19 C20 0.0 . .
C18 C19 C20 C21 0.0 . .
C19 C20 C21 C16 0.0 . .
C17 C16 C21 C20 0.0 . .
C15 C16 C21 C20 175.3(7) . .
C21' C16' C17' C18' 0.0 . .
C15 C16' C17' C18' 174.6(7) . .
C16' C17' C18' C19' 0.0 . .
C17' C18' C19' C20' 0.0 . .
C18' C19' C20' C21' 0.0 . .
C19' C20' C21' C16' 0.0 . .
C17' C16' C21' C20' 0.0 . .
C15 C16' C21' C20' -174.2(7) . .
C32A O6A C35A C34A -0.1(3) . .
O6A C35A C34A C33A 0.0(3) . .
C35A C34A C33A C32A 0.0(6) . .
C34A C33A C32A O6A 0.0(7) . .
C35A O6A C32A C33A 0.1(6) . .
C32B O6B C35B C34B 0.4(3) . .
O6B C35B C34B C33B 0.2(3) . .
C35B C34B C33B C32B -0.8(6) . .
C35B O6B C32B C33B -0.9(6) . .
C35B O6B C32B C31 179.1(17) . .
C34B C33B C32B O6B 1.1(7) . .
C34B C33B C32B C31 -179(2) . .
C2 C1 O1 C4 1.4(10) . .
C3 C4 O1 C1 -0.8(9) . .
C5 C4 O1 C1 -177.5(7) . .
C3 C4 C5 N1 125.8(9) . .
O1 C4 C5 N1 -58.6(9) . .
O2 C6 C7 C8 -12.7(8) . .
N1 C6 C7 C8 166.5(6) . .
O2 C6 C7 C12 166.8(6) . .
N1 C6 C7 C12 -14.0(9) . .
C12 C7 C8 C9 0.5(10) . .
C6 C7 C8 C9 -180.0(6) . .
C7 C8 C9 C10 -2.1(11) . .
C8 C9 C10 C11 1.9(12) . .
C9 C10 C11 C12 -0.1(12) . .
C8 C7 C12 O3 -179.5(6) . .
C6 C7 C12 O3 1.0(9) . .
C8 C7 C12 C11 1.4(9) . .
C6 C7 C12 C11 -178.2(6) . .
C10 C11 C12 O3 179.3(7) . .
C10 C11 C12 C7 -1.6(10) . .
O3 C13 C14 N2 53.5(9) . .
C17 C16 C15 N2 115.4(7) . .
C21 C16 C15 N2 -59.9(9) . .
C17 C16 C15 C16' 135.3(6) . .
C21 C16 C15 C16' -39.9(2) . .
C17' C16' C15 C16 -51.1(6) . .
C21' C16' C15 C16 123.3(3) . .
C17' C16' C15 N2 110.8(6) . .
C21' C16' C15 N2 -74.8(8) . .
N2 C22 C23 O4 -178.7(6) . .
O4 C24 C25 C26 177.7(6) . .
C29 C24 C25 C26 -1.6(10) . .
C24 C25 C26 C27 0.4(10) . .
C25 C26 C27 C28 0.2(11) . .
C26 C27 C28 C29 0.3(10) . .
C27 C28 C29 C24 -1.5(9) . .
C27 C28 C29 C30 178.1(6) . .
O4 C24 C29 C28 -177.2(6) . .
C25 C24 C29 C28 2.1(9) . .
O4 C24 C29 C30 3.2(9) . .
C25 C24 C29 C30 -177.5(6) . .
C28 C29 C30 O5 11.8(9) . .
C24 C29 C30 O5 -168.7(6) . .
C28 C29 C30 N3 -166.5(6) . .
C24 C29 C30 N3 13.0(10) . .
O6B C32B C31 N3 -115.0(13) . .
C33B C32B C31 N3 65.0(18) . .
O2 C6 N1 C5 -2.5(10) . .
C7 C6 N1 C5 178.3(6) . .
C4 C5 N1 C6 135.6(7) . .
C13 C14 N2 C22 64.9(9) . .
C13 C14 N2 C15 -162.2(7) . .
C23 C22 N2 C14 -92.1(8) . .
C23 C22 N2 C15 136.5(7) . .
C16 C15 N2 C14 -52.3(10) . .
C16' C15 N2 C14 -56.3(8) . .
C16 C15 N2 C22 82.6(9) . .
C16' C15 N2 C22 78.5(8) . .
O5 C30 N3 C31 0.7(11) . .
C29 C30 N3 C31 179.0(7) . .
C32B C31 N3 C30 125.6(11) . .
O2 Tb1 N4 O8 -47(5) . .
O5 Tb1 N4 O8 28(5) 3_665 .
O16 Tb1 N4 O8 113(5) . .
O7 Tb1 N4 O8 -76(5) . .
O13 Tb1 N4 O8 -162(5) . .
O12 Tb1 N4 O8 -173(5) . .
O9 Tb1 N4 O8 112(5) . .
O10 Tb1 N4 O8 -123(5) . .
O15 Tb1 N4 O8 44(5) . .
N6 Tb1 N4 O8 111(5) . .
O2 Tb1 N4 O9 -159.2(4) . .
O5 Tb1 N4 O9 -84.1(5) 3_665 .
O16 Tb1 N4 O9 0.2(5) . .
O7 Tb1 N4 O9 172.1(7) . .
O13 Tb1 N4 O9 85.3(6) . .
O12 Tb1 N4 O9 75.0(5) . .
O10 Tb1 N4 O9 125.0(5) . .
O15 Tb1 N4 O9 -68.8(6) . .
N6 Tb1 N4 O9 -0.9(17) . .
O2 Tb1 N4 O7 28.7(4) . .
O5 Tb1 N4 O7 103.8(4) 3_665 .
O16 Tb1 N4 O7 -171.8(4) . .
O13 Tb1 N4 O7 -86.8(6) . .
O12 Tb1 N4 O7 -97.1(4) . .
O9 Tb1 N4 O7 -172.1(7) . .
O10 Tb1 N4 O7 -47.1(4) . .
O15 Tb1 N4 O7 119.1(5) . .
N6 Tb1 N4 O7 -173.0(13) . .
O2 Tb1 N5 O11 77(5) . .
O5 Tb1 N5 O11 169(5) 3_665 .
O16 Tb1 N5 O11 -79(5) . .
O7 Tb1 N5 O11 156(5) . .
O13 Tb1 N5 O11 -5(5) . .
O12 Tb1 N5 O11 -105(5) . .
O9 Tb1 N5 O11 -153(5) . .
O10 Tb1 N5 O11 82(5) . .
O15 Tb1 N5 O11 -5(5) . .
N4 Tb1 N5 O11 -179(100) . .
N6 Tb1 N5 O11 -6(5) . .
O2 Tb1 N5 O12 -177.9(4) . .
O5 Tb1 N5 O12 -86.3(7) 3_665 .
O16 Tb1 N5 O12 25.6(5) . .
O7 Tb1 N5 O12 -98.8(4) . .
O13 Tb1 N5 O12 99.6(4) . .
O9 Tb1 N5 O12 -48.4(4) . .
O10 Tb1 N5 O12 -172.7(7) . .
O15 Tb1 N5 O12 100.2(5) . .
N4 Tb1 N5 O12 -73.8(4) . .
N6 Tb1 N5 O12 99.3(4) . .
O2 Tb1 N5 O10 -5.2(4) . .
O5 Tb1 N5 O10 86.4(7) 3_665 .
O16 Tb1 N5 O10 -161.7(4) . .
O7 Tb1 N5 O10 73.9(4) . .
O13 Tb1 N5 O10 -87.7(4) . .
O12 Tb1 N5 O10 172.7(7) . .
O9 Tb1 N5 O10 124.3(4) . .
O15 Tb1 N5 O10 -87.1(4) . .
N4 Tb1 N5 O10 98.8(4) . .
N6 Tb1 N5 O10 -88.0(4) . .
O2 Tb1 N6 O14 -144(8) . .
O5 Tb1 N6 O14 139(8) 3_665 .
O16 Tb1 N6 O14 56(8) . .
O7 Tb1 N6 O14 -113(8) . .
O13 Tb1 N6 O14 -44(8) . .
O12 Tb1 N6 O14 -17(8) . .
O9 Tb1 N6 O14 57(8) . .
O10 Tb1 N6 O14 -68(8) . .
O15 Tb1 N6 O14 139(8) . .
N4 Tb1 N6 O14 57(9) . .
O2 Tb1 N6 O15 77.2(4) . .
O5 Tb1 N6 O15 -0.1(4) 3_665 .
O16 Tb1 N6 O15 -82.8(4) . .
O7 Tb1 N6 O15 107.8(6) . .
O13 Tb1 N6 O15 177.4(6) . .
O12 Tb1 N6 O15 -156.5(4) . .
O9 Tb1 N6 O15 -82.3(5) . .
O10 Tb1 N6 O15 152.6(4) . .
N4 Tb1 N6 O15 -81.6(15) . .
O2 Tb1 N6 O13 -100.2(4) . .
O5 Tb1 N6 O13 -177.5(4) 3_665 .
O16 Tb1 N6 O13 99.8(4) . .
O7 Tb1 N6 O13 -69.6(7) . .
O12 Tb1 N6 O13 26.1(4) . .
O9 Tb1 N6 O13 100.3(5) . .
O10 Tb1 N6 O13 -24.8(4) . .
O15 Tb1 N6 O13 -177.4(6) . .
N4 Tb1 N6 O13 101.0(15) . .
C7 C12 O3 C13 164.2(6) . .
C11 C12 O3 C13 -16.7(9) . .
C14 C13 O3 C12 -152.6(6) . .
C25 C24 O4 C23 -1.6(10) . .
C29 C24 O4 C23 177.6(6) . .
C22 C23 O4 C24 -163.5(6) . .
N3 C30 O5 Tb1 -171(12) . 3_665
C29 C30 O5 Tb1 11(13) . 3_665
O8 N4 O7 Tb1 171.9(7) . .
O9 N4 O7 Tb1 -7.5(7) . .
O2 Tb1 O7 N4 -151.9(4) . .
O5 Tb1 O7 N4 -71.3(4) 3_665 .
O16 Tb1 O7 N4 9.9(5) . .
O13 Tb1 O7 N4 134.6(4) . .
O12 Tb1 O7 N4 79.6(4) . .
O9 Tb1 O7 N4 4.4(4) . .
O10 Tb1 O7 N4 130.4(4) . .
O15 Tb1 O7 N4 -115.2(5) . .
N6 Tb1 O7 N4 177.4(5) . .
O8 N4 O9 Tb1 -172.1(7) . .
O7 N4 O9 Tb1 7.4(7) . .
O2 Tb1 O9 N4 25.9(6) . .
O5 Tb1 O9 N4 88.8(5) 3_665 .
O16 Tb1 O9 N4 -179.8(5) . .
O7 Tb1 O9 N4 -4.4(4) . .
O13 Tb1 O9 N4 -135.3(4) . .
O12 Tb1 O9 N4 -99.5(5) . .
O10 Tb1 O9 N4 -58.4(5) . .
O15 Tb1 O9 N4 141.5(4) . .
N6 Tb1 O9 N4 179.8(4) . .
O11 N5 O10 Tb1 -172.4(6) . .
O12 N5 O10 Tb1 6.8(6) . .
O2 Tb1 O10 N5 174.7(4) . .
O5 Tb1 O10 N5 -144.8(4) 3_665 .
O16 Tb1 O10 N5 21.9(5) . .
O7 Tb1 O10 N5 -100.3(4) . .
O13 Tb1 O10 N5 82.3(4) . .
O12 Tb1 O10 N5 -4.1(4) . .
O9 Tb1 O10 N5 -59.1(4) . .
O15 Tb1 O10 N5 106.0(4) . .
N4 Tb1 O10 N5 -80.9(4) . .
N6 Tb1 O10 N5 93.4(4) . .
O11 N5 O12 Tb1 172.3(7) . .
O10 N5 O12 Tb1 -6.8(6) . .
O2 Tb1 O12 N5 2.6(5) . .
O5 Tb1 O12 N5 144.8(4) 3_665 .
O16 Tb1 O12 N5 -154.0(5) . .
O7 Tb1 O12 N5 77.8(4) . .
O13 Tb1 O12 N5 -71.9(4) . .
O9 Tb1 O12 N5 129.4(5) . .
O10 Tb1 O12 N5 4.1(4) . .
O15 Tb1 O12 N5 -94.7(4) . .
N4 Tb1 O12 N5 103.6(4) . .
N6 Tb1 O12 N5 -83.3(4) . .
O14 N6 O13 Tb1 177.0(6) . .
O15 N6 O13 Tb1 -2.5(6) . .
O2 Tb1 O13 N6 77.5(4) . .
O5 Tb1 O13 N6 3.1(5) 3_665 .
O16 Tb1 O13 N6 -73.9(4) . .
O7 Tb1 O13 N6 149.2(4) . .
O12 Tb1 O13 N6 -153.1(4) . .
O9 Tb1 O13 N6 -117.2(4) . .
O10 Tb1 O13 N6 153.4(4) . .
O15 Tb1 O13 N6 1.4(3) . .
N4 Tb1 O13 N6 -163.6(4) . .
O14 N6 O15 Tb1 -177.1(6) . .
O13 N6 O15 Tb1 2.4(6) . .
O2 Tb1 O15 N6 -98.3(4) . .
O5 Tb1 O15 N6 179.9(4) 3_665 .
O16 Tb1 O15 N6 89.1(4) . .
O7 Tb1 O15 N6 -135.5(4) . .
O13 Tb1 O15 N6 -1.4(3) . .
O12 Tb1 O15 N6 27.3(4) . .
O9 Tb1 O15 N6 128.4(4) . .
O10 Tb1 O15 N6 -30.5(4) . .
N4 Tb1 O15 N6 164.8(4) . .
N1 C6 O2 Tb1 -95(2) . .
C7 C6 O2 Tb1 84(3) . .
O5 Tb1 O2 C6 -30(2) 3_665 .
O16 Tb1 O2 C6 -97(2) . .
O7 Tb1 O2 C6 54(2) . .
O13 Tb1 O2 C6 -161(2) . .
O12 Tb1 O2 C6 131(2) . .
O9 Tb1 O2 C6 30(3) . .
O10 Tb1 O2 C6 130(2) . .
O15 Tb1 O2 C6 -110(2) . .
N4 Tb1 O2 C6 42(2) . .
N6 Tb1 O2 C6 -136(2) . .
O2 Tb1 O16 C36 -161.2(14) . .
O5 Tb1 O16 C36 134.1(14) 3_665 .
O7 Tb1 O16 C36 55.1(15) . .
O13 Tb1 O16 C36 -95.1(14) . .
O12 Tb1 O16 C36 -18.6(14) . .
O9 Tb1 O16 C36 59.6(14) . .
O10 Tb1 O16 C36 -39.0(15) . .
O15 Tb1 O16 C36 -147.2(14) . .
N4 Tb1 O16 C36 59.5(14) . .
N6 Tb1 O16 C36 -120.7(14) . .
Tb1 O16 C36 C37 162.6(10) . .
